data_4000805
loop_
_publ_author_name
'Salamakha, L.'
'Bauer, E.'
'Michor, H.'
'Hilscher, G.'
'M\"uller, H.'
'Svagera, R.'
'Sologub, O.'
'Rogl, P.'
'Hester, J.'
'Roisnel, T.'
'Giester, G.'
'Mudryi, S.'

_publ_section_title
;
 First-Order Phase Transition in a New CaCu5-Related Antimonide, CePt5Sb
;
_journal_issue 17
_journal_name_full 'Chemistry of Materials'
_journal_page_first 4016
_journal_paper_doi 10.1021/cm201584f
_journal_volume 23
_journal_year 2011
_chemical_formula_sum 'Ce0.33 Pt1.67 Sb0.33'
_chemical_formula_weight 412.44
_chemical_name_systematic
;
 ?
;
_space_group_IT_number 148
_symmetry_space_group_name_Hall '-R 3'
_symmetry_space_group_name_H-M 'R -3 :H'
_atom_sites_solution_hydrogens geom
_atom_sites_solution_primary direct
_atom_sites_solution_secondary difmap
_audit_conform_dict_location ftp://ftp.iucr.org/pub/cif_core.dic
_audit_conform_dict_name cif_core.dic
_audit_conform_dict_version 2.2
_audit_creation_date 2011-06-04T20:10:35-00:00
_audit_creation_method 'WinGX routine CIF_UPDATE'
_cell_angle_alpha 90
_cell_angle_beta 90
_cell_angle_gamma 120
_cell_formula_units_Z 6
_cell_length_a 5.3535(2)
_cell_length_b 5.3535(2)
_cell_length_c 31.0814(12)
_cell_measurement_temperature 293(2)
_cell_volume 771.45(5)
_computing_structure_refinement 'SHELXL-97 (Sheldrick, 1997)'
_diffrn_ambient_temperature 293(2)
_diffrn_measured_fraction_theta_full 1
_diffrn_measured_fraction_theta_max 1
_diffrn_radiation_monochromator graphite
_diffrn_radiation_type MoK\a
_diffrn_radiation_wavelength 0.71073
_diffrn_reflns_av_R_equivalents 0.027
_diffrn_reflns_av_unetI/netI 0.0332
_diffrn_reflns_limit_h_max 8
_diffrn_reflns_limit_h_min -8
_diffrn_reflns_limit_k_max 6
_diffrn_reflns_limit_k_min -6
_diffrn_reflns_limit_l_max 48
_diffrn_reflns_limit_l_min -49
_diffrn_reflns_number 1518
_diffrn_reflns_theta_full 34.94
_diffrn_reflns_theta_max 34.94
_diffrn_reflns_theta_min 1.97
_exptl_absorpt_coefficient_mu 49.704
_exptl_absorpt_correction_type none
_exptl_crystal_density_diffrn 5.327
_exptl_crystal_density_method 'not measured'
_exptl_crystal_F_000 998
_refine_diff_density_max 3.534
_refine_diff_density_min -2.95
_refine_diff_density_rms 0.627
_refine_ls_extinction_coef 0.000142(19)
_refine_ls_extinction_expression Fc^*^=kFc[1+0.001xFc^2^\l^3^/sin(2\q)]^-1/4^
_refine_ls_extinction_method SHELXL
_refine_ls_goodness_of_fit_ref 1.061
_refine_ls_hydrogen_treatment mixed
_refine_ls_matrix_type full
_refine_ls_number_parameters 24
_refine_ls_number_reflns 768
_refine_ls_number_restraints 0
_refine_ls_restrained_S_all 1.061
_refine_ls_R_factor_all 0.0322
_refine_ls_R_factor_gt 0.0242
_refine_ls_shift/su_max 0.001
_refine_ls_shift/su_mean 0
_refine_ls_structure_factor_coef Fsqd
_refine_ls_weighting_details 'calc w=1/[\s^2^(Fo^2^)+(0.0289P)^2^+0.0000P] where P=(Fo^2^+2Fc^2^)/3'
_refine_ls_weighting_scheme calc
_refine_ls_wR_factor_gt 0.0544
_refine_ls_wR_factor_ref 0.0559
_reflns_number_gt 650
_reflns_number_total 768
_reflns_threshold_expression >2sigma(I)
_cod_data_source_file cm201584f_si_001.cif
_cod_data_source_block ceptsb
_cod_database_code 4000805

loop_
_symmetry_equiv_pos_as_xyz
'x, y, z'
'-y, x-y, z'
'-x+y, -x, z'
'x+2/3, y+1/3, z+1/3'
'-y+2/3, x-y+1/3, z+1/3'
'-x+y+2/3, -x+1/3, z+1/3'
'x+1/3, y+2/3, z+2/3'
'-y+1/3, x-y+2/3, z+2/3'
'-x+y+1/3, -x+2/3, z+2/3'
'-x, -y, -z'
'y, -x+y, -z'
'x-y, x, -z'
'-x+2/3, -y+1/3, -z+1/3'
'y+2/3, -x+y+1/3, -z+1/3'
'x-y+2/3, x+1/3, -z+1/3'
'-x+1/3, -y+2/3, -z+2/3'
'y+1/3, -x+y+2/3, -z+2/3'
'x-y+1/3, x+2/3, -z+2/3'

loop_
_atom_site_label
_atom_site_type_symbol
_atom_site_fract_x
_atom_site_fract_y
_atom_site_fract_z
_atom_site_U_iso_or_equiv
_atom_site_adp_type
_atom_site_occupancy
_atom_site_symmetry_multiplicity
_atom_site_calc_flag
_atom_site_refinement_flags
Ce1 Ce 0 0 0.5 0.0136(2) Uani 1 6 d S
Ce2 Ce 0 0 0 0.0136(2) Uani 1 6 d S
Pt1 Pt 0.21559(7) 0.33485(6) 0.259994(9) 0.01066(9) Uani 1 1 d .
Pt2 Pt 0 0 0.186646(18) 0.01822(13) Uani 1 3 d S
Pt3 Pt 0 0 0.334021(16) 0.01303(12) Uani 1 3 d S
Sb1 Sb 0 0 0.10556(3) 0.01047(17) Uani 1 3 d S

loop_
_atom_site_aniso_label
_atom_site_aniso_U_11
_atom_site_aniso_U_22
_atom_site_aniso_U_33
_atom_site_aniso_U_23
_atom_site_aniso_U_13
_atom_site_aniso_U_12
Ce1 0.0151(3) 0.0151(3) 0.0107(5) 0 0 0.00753(15)
Ce2 0.0152(3) 0.0152(3) 0.0104(5) 0 0 0.00761(16)
Pt1 0.01090(14) 0.00886(14) 0.01165(15) 0.00005(9) 0.00070(10) 0.00450(10)
Pt2 0.02337(19) 0.02337(19) 0.0079(2) 0 0 0.01169(9)
Pt3 0.01542(17) 0.01542(17) 0.0082(2) 0 0 0.00771(8)
Sb1 0.0116(2) 0.0116(2) 0.0081(4) 0 0 0.00582(12)

loop_
_atom_type_symbol
_atom_type_description
_atom_type_scat_dispersion_real
_atom_type_scat_dispersion_imag
_atom_type_scat_source
Ce Ce -0.2486 2.6331 'International Tables Vol C Tables 4.2.6.8 and 6.1.1.4'
Pt Pt -1.7033 8.3905 'International Tables Vol C Tables 4.2.6.8 and 6.1.1.4'
Sb Sb -0.5866 1.5461 'International Tables Vol C Tables 4.2.6.8 and 6.1.1.4'

loop_
_geom_angle_atom_site_label_1
_geom_angle_atom_site_label_2
_geom_angle_atom_site_label_3
_geom_angle
_geom_angle_site_symmetry_1
_geom_angle_site_symmetry_3
Pt2 Ce1 Pt2 180 16_445 4
Pt2 Ce1 Pt2 116.219(6) 16_445 16
Pt2 Ce1 Pt2 63.781(6) 4 16
Pt2 Ce1 Pt2 63.781(6) 16_445 4_445
Pt2 Ce1 Pt2 116.219(6) 4 4_445
Pt2 Ce1 Pt2 180 16 4_445
Pt2 Ce1 Pt2 116.218(6) 16_445 16_545
Pt2 Ce1 Pt2 63.782(6) 4 16_545
Pt2 Ce1 Pt2 116.218(6) 16 16_545
Pt2 Ce1 Pt2 63.782(6) 4_445 16_545
Pt2 Ce1 Pt2 63.782(6) 16_445 4_455
Pt2 Ce1 Pt2 116.218(6) 4 4_455
Pt2 Ce1 Pt2 63.782(6) 16 4_455
Pt2 Ce1 Pt2 116.218(6) 4_445 4_455
Pt2 Ce1 Pt2 180.000(19) 16_545 4_455
Pt2 Ce1 Pt1 129.156(11) 16_445 5
Pt2 Ce1 Pt1 50.844(11) 4 5
Pt2 Ce1 Pt1 82.996(11) 16 5
Pt2 Ce1 Pt1 97.004(11) 4_445 5
Pt2 Ce1 Pt1 90.631(10) 16_545 5
Pt2 Ce1 Pt1 89.369(10) 4_455 5
Pt2 Ce1 Pt1 90.630(10) 16_445 4_445
Pt2 Ce1 Pt1 89.370(10) 4 4_445
Pt2 Ce1 Pt1 129.156(11) 16 4_445
Pt2 Ce1 Pt1 50.844(11) 4_445 4_445
Pt2 Ce1 Pt1 82.997(11) 16_545 4_445
Pt2 Ce1 Pt1 97.003(11) 4_455 4_445
Pt1 Ce1 Pt1 48.429(9) 5 4_445
Pt2 Ce1 Pt1 89.370(10) 16_445 16
Pt2 Ce1 Pt1 90.630(10) 4 16
Pt2 Ce1 Pt1 50.844(11) 16 16
Pt2 Ce1 Pt1 129.156(11) 4_445 16
Pt2 Ce1 Pt1 97.003(11) 16_545 16
Pt2 Ce1 Pt1 82.997(11) 4_455 16
Pt1 Ce1 Pt1 131.571(9) 5 16
Pt1 Ce1 Pt1 180 4_445 16
Pt2 Ce1 Pt1 50.844(11) 16_445 17_445
Pt2 Ce1 Pt1 129.156(11) 4 17_445
Pt2 Ce1 Pt1 97.004(11) 16 17_445
Pt2 Ce1 Pt1 82.996(11) 4_445 17_445
Pt2 Ce1 Pt1 89.369(10) 16_545 17_445
Pt2 Ce1 Pt1 90.631(10) 4_455 17_445
Pt1 Ce1 Pt1 180 5 17_445
Pt1 Ce1 Pt1 131.571(9) 4_445 17_445
Pt1 Ce1 Pt1 48.429(9) 16 17_445
Pt2 Ce1 Pt1 82.997(11) 16_445 6_455
Pt2 Ce1 Pt1 97.004(11) 4 6_455
Pt2 Ce1 Pt1 90.631(10) 16 6_455
Pt2 Ce1 Pt1 89.369(10) 4_445 6_455
Pt2 Ce1 Pt1 129.157(11) 16_545 6_455
Pt2 Ce1 Pt1 50.843(11) 4_455 6_455
Pt1 Ce1 Pt1 48.429(9) 5 6_455
Pt1 Ce1 Pt1 48.429(9) 4_445 6_455
Pt1 Ce1 Pt1 131.571(9) 16 6_455
Pt1 Ce1 Pt1 131.571(9) 17_445 6_455
Pt2 Ce1 Pt1 97.003(11) 16_445 18_545
Pt2 Ce1 Pt1 82.997(11) 4 18_545
Pt2 Ce1 Pt1 89.369(10) 16 18_545
Pt2 Ce1 Pt1 90.631(10) 4_445 18_545
Pt2 Ce1 Pt1 50.843(11) 16_545 18_545
Pt2 Ce1 Pt1 129.157(11) 4_455 18_545
Pt1 Ce1 Pt1 131.571(9) 5 18_545
Pt1 Ce1 Pt1 131.571(9) 4_445 18_545
Pt1 Ce1 Pt1 48.429(9) 16 18_545
Pt1 Ce1 Pt1 48.429(9) 17_445 18_545
Pt1 Ce1 Pt1 180.000(5) 6_455 18_545
Pt3 Ce2 Pt3 120 13 13_445
Pt3 Ce2 Pt3 60 13 7_554
Pt3 Ce2 Pt3 180 13_445 7_554
Pt3 Ce2 Pt3 180 13 7_444
Pt3 Ce2 Pt3 60 13_445 7_444
Pt3 Ce2 Pt3 120 7_554 7_444
Pt3 Ce2 Pt3 120 13 13_455
Pt3 Ce2 Pt3 120 13_445 13_455
Pt3 Ce2 Pt3 60 7_554 13_455
Pt3 Ce2 Pt3 60 7_444 13_455
Pt3 Ce2 Pt3 60 13 7_544
Pt3 Ce2 Pt3 60 13_445 7_544
Pt3 Ce2 Pt3 120 7_554 7_544
Pt3 Ce2 Pt3 120 7_444 7_544
Pt3 Ce2 Pt3 180 13_455 7_544
Pt3 Ce2 Sb1 90.395(9) 13 .
Pt3 Ce2 Sb1 90.395(9) 13_445 .
Pt3 Ce2 Sb1 89.605(9) 7_554 .
Pt3 Ce2 Sb1 89.605(9) 7_444 .
Pt3 Ce2 Sb1 90.395(9) 13_455 .
Pt3 Ce2 Sb1 89.605(9) 7_544 .
Pt3 Ce2 Sb1 89.605(9) 13 10
Pt3 Ce2 Sb1 89.605(9) 13_445 10
Pt3 Ce2 Sb1 90.395(9) 7_554 10
Pt3 Ce2 Sb1 90.395(9) 7_444 10
Pt3 Ce2 Sb1 89.605(9) 13_455 10
Pt3 Ce2 Sb1 90.395(9) 7_544 10
Sb1 Ce2 Sb1 180 . 10
Pt3 Ce2 Pt1 51.358(10) 13 13
Pt3 Ce2 Pt1 90.151(8) 13_445 13
Pt3 Ce2 Pt1 89.849(8) 7_554 13
Pt3 Ce2 Pt1 128.642(10) 7_444 13
Pt3 Ce2 Pt1 129.495(10) 13_455 13
Pt3 Ce2 Pt1 50.505(10) 7_544 13
Sb1 Ce2 Pt1 46.699(5) . 13
Sb1 Ce2 Pt1 133.301(5) 10 13
Pt3 Ce2 Pt1 128.642(10) 13 7_444
Pt3 Ce2 Pt1 89.849(8) 13_445 7_444
Pt3 Ce2 Pt1 90.151(8) 7_554 7_444
Pt3 Ce2 Pt1 51.358(10) 7_444 7_444
Pt3 Ce2 Pt1 50.505(10) 13_455 7_444
Pt3 Ce2 Pt1 129.495(10) 7_544 7_444
Sb1 Ce2 Pt1 133.302(5) . 7_444
Sb1 Ce2 Pt1 46.698(5) 10 7_444
Pt1 Ce2 Pt1 180.000(12) 13 7_444
Pt3 Ce2 Pt1 129.496(10) 13 15_445
Pt3 Ce2 Pt1 51.358(10) 13_445 15_445
Pt3 Ce2 Pt1 128.642(10) 7_554 15_445
Pt3 Ce2 Pt1 50.504(10) 7_444 15_445
Pt3 Ce2 Pt1 90.150(8) 13_455 15_445
Pt3 Ce2 Pt1 89.850(8) 7_544 15_445
Sb1 Ce2 Pt1 46.699(5) . 15_445
Sb1 Ce2 Pt1 133.301(5) 10 15_445
Pt1 Ce2 Pt1 78.138(8) 13 15_445
Pt1 Ce2 Pt1 101.862(8) 7_444 15_445
Pt3 Ce2 Pt1 50.504(10) 13 9_554
Pt3 Ce2 Pt1 128.642(10) 13_445 9_554
Pt3 Ce2 Pt1 51.358(10) 7_554 9_554
Pt3 Ce2 Pt1 129.496(10) 7_444 9_554
Pt3 Ce2 Pt1 89.850(8) 13_455 9_554
Pt3 Ce2 Pt1 90.150(8) 7_544 9_554
Sb1 Ce2 Pt1 133.301(5) . 9_554
Sb1 Ce2 Pt1 46.699(5) 10 9_554
Pt1 Ce2 Pt1 101.862(8) 13 9_554
Pt1 Ce2 Pt1 78.138(8) 7_444 9_554
Pt1 Ce2 Pt1 180.000(14) 15_445 9_554
Sb1 Pt1 Pt1 71.285(13) 13 2_665
Sb1 Pt1 Pt1 126.154(13) 13 3_565
Pt1 Pt1 Pt1 60 2_665 3_565
Sb1 Pt1 Pt1 125.787(13) 13 2
Pt1 Pt1 Pt1 161.06(2) 2_665 2
Pt1 Pt1 Pt1 101.06(2) 3_565 2
Sb1 Pt1 Pt1 70.905(14) 13 3
Pt1 Pt1 Pt1 138.94(2) 2_665 3
Pt1 Pt1 Pt1 161.06(2) 3_565 3
Pt1 Pt1 Pt1 60 2 3
Sb1 Pt1 Pt3 113.765(17) 13 16
Pt1 Pt1 Pt3 60.513(7) 2_665 16
Pt1 Pt1 Pt3 60.513(7) 3_565 16
Pt1 Pt1 Pt3 111.920(11) 2 16
Pt1 Pt1 Pt3 123.905(9) 3 16
Sb1 Pt1 Pt2 76.688(16) 13 .
Pt1 Pt1 Pt2 123.886(9) 2_665 .
Pt1 Pt1 Pt2 111.908(11) 3_565 .
Pt1 Pt1 Pt2 60.529(7) 2 .
Pt1 Pt1 Pt2 60.529(7) 3 .
Pt3 Pt1 Pt2 169.269(13) 16 .
Sb1 Pt1 Pt3 113.557(18) 13 .
Pt1 Pt1 Pt3 123.646(9) 2_665 .
Pt1 Pt1 Pt3 111.764(11) 3_565 .
Pt1 Pt1 Pt3 60.731(7) 2 .
Pt1 Pt1 Pt3 60.731(7) 3 .
Pt3 Pt1 Pt3 67.937(7) 16 .
Pt2 Pt1 Pt3 111.012(13) . .
Sb1 Pt1 Sb1 138.67(3) 13 13_455
Pt1 Pt1 Sb1 109.471(11) 2_665 13_455
Pt1 Pt1 Sb1 53.098(12) 3_565 13_455
Pt1 Pt1 Sb1 52.926(12) 2 13_455
Pt1 Pt1 Sb1 109.294(11) 3 13_455
Pt3 Pt1 Sb1 100.256(16) 16 13_455
Pt2 Pt1 Sb1 69.200(14) . 13_455
Pt3 Pt1 Sb1 100.238(15) . 13_455
Sb1 Pt1 Ce1 74.735(17) 13 7_554
Pt1 Pt1 Ce1 65.786(4) 2_665 7_554
Pt1 Pt1 Ce1 65.786(4) 3_565 7_554
Pt1 Pt1 Ce1 108.123(9) 2 7_554
Pt1 Pt1 Ce1 117.698(6) 3 7_554
Pt3 Pt1 Ce1 117.095(12) 16 7_554
Pt2 Pt1 Ce1 61.943(9) . 7_554
Pt3 Pt1 Ce1 168.479(12) . 7_554
Sb1 Pt1 Ce1 69.057(14) 13_455 7_554
Sb1 Pt1 Ce2 65.788(19) 13 4
Pt1 Pt1 Ce2 75.362(11) 2_665 4
Pt1 Pt1 Ce2 117.689(8) 3_565 4
Pt1 Pt1 Ce2 117.426(8) 2 4
Pt1 Pt1 Ce2 75.068(11) 3 4
Pt3 Pt1 Ce2 60.348(7) 16 4
Pt2 Pt1 Ce2 129.122(11) . 4
Pt3 Pt1 Ce2 60.003(7) . 4
Sb1 Pt1 Ce2 155.537(18) 13_455 4
Ce1 Pt1 Ce2 131.452(10) 7_554 4
Sb1 Pt2 Pt1 145.383(9) . .
Sb1 Pt2 Pt1 145.383(9) . 3
Pt1 Pt2 Pt1 58.942(14) . 3
Sb1 Pt2 Pt1 145.383(9) . 2
Pt1 Pt2 Pt1 58.942(14) . 2
Pt1 Pt2 Pt1 58.942(14) 3 2
Sb1 Pt2 Ce1 78.638(10) . 7_444
Pt1 Pt2 Ce1 121.056(13) . 7_444
Pt1 Pt2 Ce1 110.966(12) 3 7_444
Pt1 Pt2 Ce1 67.213(7) 2 7_444
Sb1 Pt2 Ce1 78.638(10) . 7_554
Pt1 Pt2 Ce1 67.213(7) . 7_554
Pt1 Pt2 Ce1 121.055(13) 3 7_554
Pt1 Pt2 Ce1 110.966(11) 2 7_554
Ce1 Pt2 Ce1 116.219(6) 7_444 7_554
Sb1 Pt2 Ce1 78.638(10) . 7_544
Pt1 Pt2 Ce1 110.966(11) . 7_544
Pt1 Pt2 Ce1 67.213(7) 3 7_544
Pt1 Pt2 Ce1 121.056(13) 2 7_544
Ce1 Pt2 Ce1 116.218(6) 7_444 7_544
Ce1 Pt2 Ce1 116.218(6) 7_554 7_544
Pt1 Pt3 Pt1 58.975(14) 16 17_445
Pt1 Pt3 Pt1 58.974(14) 16 18_545
Pt1 Pt3 Pt1 58.974(14) 17_445 18_545
Pt1 Pt3 Pt1 137.787(12) 16 2
Pt1 Pt3 Pt1 112.063(7) 17_445 2
Pt1 Pt3 Pt1 157.084(12) 18_545 2
Pt1 Pt3 Pt1 157.084(12) 16 3
Pt1 Pt3 Pt1 137.786(13) 17_445 3
Pt1 Pt3 Pt1 112.063(7) 18_545 3
Pt1 Pt3 Pt1 58.538(14) 2 3
Pt1 Pt3 Pt1 112.063(7) 16 .
Pt1 Pt3 Pt1 157.085(12) 17_445 .
Pt1 Pt3 Pt1 137.786(13) 18_545 .
Pt1 Pt3 Pt1 58.538(14) 2 .
Pt1 Pt3 Pt1 58.538(14) 3 .
Pt1 Pt3 Ce2 78.858(9) 16 4
Pt1 Pt3 Ce2 124.487(17) 17_445 4
Pt1 Pt3 Ce2 69.147(8) 18_545 4
Pt1 Pt3 Ce2 123.450(17) 2 4
Pt1 Pt3 Ce2 78.227(9) 3 4
Pt1 Pt3 Ce2 68.639(8) . 4
Pt1 Pt3 Ce2 124.487(17) 16 4_445
Pt1 Pt3 Ce2 69.147(8) 17_445 4_445
Pt1 Pt3 Ce2 78.858(9) 18_545 4_445
Pt1 Pt3 Ce2 78.227(9) 2 4_445
Pt1 Pt3 Ce2 68.639(8) 3 4_445
Pt1 Pt3 Ce2 123.450(17) . 4_445
Ce2 Pt3 Ce2 120 4 4_445
Pt1 Pt3 Ce2 69.148(8) 16 4_455
Pt1 Pt3 Ce2 78.859(9) 17_445 4_455
Pt1 Pt3 Ce2 124.487(17) 18_545 4_455
Pt1 Pt3 Ce2 68.639(8) 2 4_455
Pt1 Pt3 Ce2 123.450(17) 3 4_455
Pt1 Pt3 Ce2 78.227(9) . 4_455
Ce2 Pt3 Ce2 120 4 4_455
Ce2 Pt3 Ce2 120 4_445 4_455
Pt1 Pt3 Pt3 56.695(14) 16 16
Pt1 Pt3 Pt3 111.90(2) 17_445 16
Pt1 Pt3 Pt3 102.140(19) 18_545 16
Pt1 Pt3 Pt3 100.772(19) 2 16
Pt1 Pt3 Pt3 110.31(2) 3 16
Pt1 Pt3 Pt3 55.368(14) . 16
Ce2 Pt3 Pt3 60 4 16
Ce2 Pt3 Pt3 178.81(3) 4_445 16
Ce2 Pt3 Pt3 60 4_455 16
Pt1 Pt3 Pt3 102.141(19) 16 16_445
Pt1 Pt3 Pt3 56.695(14) 17_445 16_445
Pt1 Pt3 Pt3 111.90(2) 18_545 16_445
Pt1 Pt3 Pt3 55.368(14) 2 16_445
Pt1 Pt3 Pt3 100.771(19) 3 16_445
Pt1 Pt3 Pt3 110.31(2) . 16_445
Ce2 Pt3 Pt3 178.81(3) 4 16_445
Ce2 Pt3 Pt3 60 4_445 16_445
Ce2 Pt3 Pt3 60 4_455 16_445
Pt3 Pt3 Pt3 119.9820(10) 16 16_445
Pt1 Pt3 Pt3 111.90(2) 16 16_545
Pt1 Pt3 Pt3 102.140(19) 17_445 16_545
Pt1 Pt3 Pt3 56.694(14) 18_545 16_545
Pt1 Pt3 Pt3 110.31(2) 2 16_545
Pt1 Pt3 Pt3 55.368(14) 3 16_545
Pt1 Pt3 Pt3 100.771(19) . 16_545
Ce2 Pt3 Pt3 60 4 16_545
Ce2 Pt3 Pt3 60 4_445 16_545
Ce2 Pt3 Pt3 178.81(3) 4_455 16_545
Pt3 Pt3 Pt3 119.9810(10) 16 16_545
Pt3 Pt3 Pt3 119.9810(10) 16_445 16_545
Pt2 Sb1 Pt1 112.487(18) . 13
Pt2 Sb1 Pt1 112.487(18) . 15_445
Pt1 Sb1 Pt1 106.30(2) 13 15_445
Pt2 Sb1 Pt1 112.487(18) . 14_455
Pt1 Sb1 Pt1 106.29(2) 13 14_455
Pt1 Sb1 Pt1 106.29(2) 15_445 14_455
Pt2 Sb1 Pt1 108.840(16) . 14_445
Pt1 Sb1 Pt1 55.616(13) 13 14_445
Pt1 Sb1 Pt1 56.170(13) 15_445 14_445
Pt1 Sb1 Pt1 138.67(3) 14_455 14_445
Pt2 Sb1 Pt1 108.840(16) . 15
Pt1 Sb1 Pt1 56.170(13) 13 15
Pt1 Sb1 Pt1 138.67(3) 15_445 15
Pt1 Sb1 Pt1 55.616(13) 14_455 15
Pt1 Sb1 Pt1 110.096(15) 14_445 15
Pt2 Sb1 Pt1 108.840(16) . 13_455
Pt1 Sb1 Pt1 138.67(3) 13 13_455
Pt1 Sb1 Pt1 55.616(13) 15_445 13_455
Pt1 Sb1 Pt1 56.170(13) 14_455 13_455
Pt1 Sb1 Pt1 110.095(15) 14_445 13_455
Pt1 Sb1 Pt1 110.095(15) 15 13_455
Pt2 Sb1 Ce2 180 . .
Pt1 Sb1 Ce2 67.513(18) 13 .
Pt1 Sb1 Ce2 67.513(18) 15_445 .
Pt1 Sb1 Ce2 67.513(18) 14_455 .
Pt1 Sb1 Ce2 71.160(16) 14_445 .
Pt1 Sb1 Ce2 71.160(16) 15 .
Pt1 Sb1 Ce2 71.160(16) 13_455 .
Pt2 Sb1 Ce1 58.430(11) . 7_554
Pt1 Sb1 Ce1 101.684(8) 13 7_554
Pt1 Sb1 Ce1 151.745(12) 15_445 7_554
Pt1 Sb1 Ce1 61.142(9) 14_455 7_554
Pt1 Sb1 Ce1 150.045(12) 14_445 7_554
Pt1 Sb1 Ce1 57.979(7) 15 7_554
Pt1 Sb1 Ce1 99.845(7) 13_455 7_554
Ce2 Sb1 Ce1 121.570(11) . 7_554
Pt2 Sb1 Ce1 58.430(11) . 7_444
Pt1 Sb1 Ce1 151.745(12) 13 7_444
Pt1 Sb1 Ce1 61.141(9) 15_445 7_444
Pt1 Sb1 Ce1 101.684(8) 14_455 7_444
Pt1 Sb1 Ce1 99.845(7) 14_445 7_444
Pt1 Sb1 Ce1 150.045(12) 15 7_444
Pt1 Sb1 Ce1 57.980(7) 13_455 7_444
Ce2 Sb1 Ce1 121.570(11) . 7_444
Ce1 Sb1 Ce1 95.098(15) 7_554 7_444
Pt2 Sb1 Ce1 58.430(11) . 7_544
Pt1 Sb1 Ce1 61.141(9) 13 7_544
Pt1 Sb1 Ce1 101.685(8) 15_445 7_544
Pt1 Sb1 Ce1 151.745(12) 14_455 7_544
Pt1 Sb1 Ce1 57.980(7) 14_445 7_544
Pt1 Sb1 Ce1 99.846(7) 15 7_544
Pt1 Sb1 Ce1 150.046(12) 13_455 7_544
Ce2 Sb1 Ce1 121.570(11) . 7_544
Ce1 Sb1 Ce1 95.097(15) 7_554 7_544
Ce1 Sb1 Ce1 95.097(15) 7_444 7_544

loop_
_geom_bond_atom_site_label_1
_geom_bond_atom_site_label_2
_geom_bond_distance
_geom_bond_site_symmetry_2
Ce1 Pt2 3.15261(15) 16_445
Ce1 Pt2 3.15261(16) 4
Ce1 Pt2 3.15261(16) 16
Ce1 Pt2 3.15261(16) 4_445
Ce1 Pt2 3.15265(15) 16_545
Ce1 Pt2 3.15265(15) 4_455
Ce1 Pt1 3.2936(3) 5
Ce1 Pt1 3.2936(3) 4_445
Ce1 Pt1 3.2936(3) 16
Ce1 Pt1 3.2936(3) 17_445
Ce1 Pt1 3.2936(3) 6_455
Ce1 Pt1 3.2936(3) 18_545
Ce2 Pt3 3.09091(11) 13
Ce2 Pt3 3.09091(11) 13_445
Ce2 Pt3 3.09091(11) 7_554
Ce2 Pt3 3.09091(11) 7_444
Ce2 Pt3 3.09094(11) 13_455
Ce2 Pt3 3.09094(11) 7_544
Ce2 Sb1 3.2809(9) .
Ce2 Sb1 3.2809(9) 10
Ce2 Pt1 3.3238(3) 13
Ce2 Pt1 3.3238(3) 7_444
Ce2 Pt1 3.3238(3) 15_445
Ce2 Pt1 3.3238(3) 9_554
Pt1 Sb1 2.6179(5) 13
Pt1 Pt1 2.7018(5) 2_665
Pt1 Pt1 2.7018(5) 3_565
Pt1 Pt1 2.7257(5) 2
Pt1 Pt1 2.7257(5) 3
Pt1 Pt3 2.7444(5) 16
Pt1 Pt2 2.7702(5) .
Pt1 Pt3 2.7876(5) .
Pt1 Sb1 3.1007(4) 13_455
Pt1 Ce1 3.2936(3) 7_554
Pt1 Ce2 3.3238(3) 4
Pt2 Sb1 2.5204(10) .
Pt2 Pt1 2.7702(5) 3
Pt2 Pt1 2.7702(5) 2
Pt2 Ce1 3.15261(16) 7_444
Pt2 Ce1 3.15261(16) 7_554
Pt2 Ce1 3.15265(15) 7_544
Pt3 Pt1 2.7444(5) 16
Pt3 Pt1 2.7444(5) 17_445
Pt3 Pt1 2.7444(5) 18_545
Pt3 Pt1 2.7876(5) 2
Pt3 Pt1 2.7876(5) 3
Pt3 Ce2 3.09091(12) 4
Pt3 Ce2 3.09091(12) 4_445
Pt3 Ce2 3.09094(11) 4_455
Pt3 Pt3 3.09113(12) 16
Pt3 Pt3 3.09113(12) 16_445
Pt3 Pt3 3.09117(11) 16_545
Sb1 Pt1 2.6179(5) 13
Sb1 Pt1 2.6180(5) 15_445
Sb1 Pt1 2.6180(5) 14_455
Sb1 Pt1 3.1007(4) 14_445
Sb1 Pt1 3.1007(4) 15
Sb1 Pt1 3.1007(4) 13_455
Sb1 Ce1 3.6278(5) 7_554
Sb1 Ce1 3.6277(5) 7_444
Sb1 Ce1 3.6278(5) 7_544
